data_2215959
loop_
_publ_author_name
'Chun-Bo Liu'
'Yang Liu'
'Lu Lu'
'Jun Sun'

_publ_section_title
;<i>catena</i>-Poly[[[(pyrazino[2,3-<i>f</i>][1,10]phenanthroline)copper(II)]-\m-4,4'-oxydibenzoato]
 monohydrate]
;
_journal_coeditor_code HB2595
_journal_issue 11
_journal_name_full 'Acta Crystallographica Section E'
_journal_page_first m2823
_journal_page_last m2823
_journal_paper_doi 10.1107/S1600536807051963
_journal_volume 63
_journal_year 2007
_chemical_formula_iupac '[Cu (C14 H8 O5) (C14 H8 N4)], H2 O'
_chemical_formula_moiety 'C28 H16 Cu N4 O5, H2 O'
_chemical_formula_sum 'C28 H18 Cu N4 O6'
_chemical_formula_weight 570.00
_chemical_name_systematic
;
catena-Poly[[[(pyrazino[2,3-f][1,10]phenanthroline)copper(II)]-\m-4,4'-
oxydibenzoato] monohydrate]
;
_space_group_IT_number 14
_symmetry_cell_setting monoclinic
_symmetry_space_group_name_Hall '-P 2yn'
_symmetry_space_group_name_H-M 'P 1 21/n 1'
_atom_sites_solution_hydrogens geom
_atom_sites_solution_primary direct
_atom_sites_solution_secondary difmap
_audit_creation_method SHELXL-97
_cell_angle_alpha 90.00
_cell_angle_beta 91.87(3)
_cell_angle_gamma 90.00
_cell_formula_units_Z 4
_cell_length_a 5.8092(12)
_cell_length_b 14.635(3)
_cell_length_c 27.600(6)
_cell_measurement_reflns_used 16143
_cell_measurement_temperature 293(2)
_cell_measurement_theta_max 27.48
_cell_measurement_theta_min 3.01
_cell_volume 2345.2(9)
_computing_cell_refinement 'PROCESS-AUTO (Rigaku, 1998)'
_computing_data_collection 'PROCESS-AUTO (Rigaku, 1998)'
_computing_data_reduction 'PROCESS-AUTO (Rigaku, 1998)'
_computing_molecular_graphics 'SHELXTL-Plus (Sheldrick, 1990)'
_computing_publication_material 'SHELXL97 (Sheldrick, 1997)'
_computing_structure_refinement 'SHELXL97 (Sheldrick, 1997)'
_computing_structure_solution 'SHELXS97 (Sheldrick, 1997)'
_diffrn_ambient_temperature 293(2)
_diffrn_detector_area_resol_mean 10.0
_diffrn_measured_fraction_theta_full 0.996
_diffrn_measured_fraction_theta_max 0.993
_diffrn_measurement_device_type 'Rigaku R-AXIS RAPID'
_diffrn_measurement_method \w
_diffrn_radiation_monochromator graphite
_diffrn_radiation_source 'rotor target'
_diffrn_radiation_type MoK\a
_diffrn_radiation_wavelength 0.71073
_diffrn_reflns_av_R_equivalents 0.0419
_diffrn_reflns_av_sigmaI/netI 0.0376
_diffrn_reflns_limit_h_max 7
_diffrn_reflns_limit_h_min -6
_diffrn_reflns_limit_k_max 18
_diffrn_reflns_limit_k_min -18
_diffrn_reflns_limit_l_max 35
_diffrn_reflns_limit_l_min -35
_diffrn_reflns_number 21478
_diffrn_reflns_theta_full 25.00
_diffrn_reflns_theta_max 27.48
_diffrn_reflns_theta_min 3.15
_diffrn_standards_decay_% 0
_diffrn_standards_interval_count 0
_diffrn_standards_number 0
_exptl_absorpt_coefficient_mu 0.987
_exptl_absorpt_correction_T_max 0.837
_exptl_absorpt_correction_T_min 0.801
_exptl_absorpt_correction_type multi-scan
_exptl_absorpt_process_details '(ABSCOR; Higashi, 1995)'
_exptl_crystal_colour blue
_exptl_crystal_density_diffrn 1.614
_exptl_crystal_density_method 'not measured'
_exptl_crystal_description block
_exptl_crystal_F_000 1164
_exptl_crystal_size_max 0.22
_exptl_crystal_size_mid 0.19
_exptl_crystal_size_min 0.18
_refine_diff_density_max 0.380
_refine_diff_density_min -0.284
_refine_ls_extinction_method none
_refine_ls_goodness_of_fit_ref 0.925
_refine_ls_hydrogen_treatment mixed
_refine_ls_matrix_type full
_refine_ls_number_parameters 358
_refine_ls_number_reflns 5350
_refine_ls_number_restraints 3
_refine_ls_restrained_S_all 0.926
_refine_ls_R_factor_all 0.0554
_refine_ls_R_factor_gt 0.0369
_refine_ls_shift/su_max 0.000
_refine_ls_shift/su_mean 0.000
_refine_ls_structure_factor_coef Fsqd
_refine_ls_weighting_details 'calc w=1/[\s^2^(Fo^2^)+(0.0434P)^2^+1.748P] where P=(Fo^2^+2Fc^2^)/3'
_refine_ls_weighting_scheme calc
_refine_ls_wR_factor_gt 0.0832
_refine_ls_wR_factor_ref 0.0928
_reflns_number_gt 4136
_reflns_number_total 5350
_reflns_threshold_expression I>2\s(I)
_cod_data_source_file hb2595.cif
_cod_data_source_block I
_cod_original_cell_volume 2345.2(8)
_cod_original_sg_symbol_H-M 'P 21/n'
_cod_database_code 2215959
_cod_database_fobs_code 2215959

loop_
_symmetry_equiv_pos_as_xyz
'x, y, z'
'-x+1/2, y+1/2, -z+1/2'
'-x, -y, -z'
'x-1/2, -y-1/2, z-1/2'

loop_
_atom_site_type_symbol
_atom_site_label
_atom_site_fract_x
_atom_site_fract_y
_atom_site_fract_z
_atom_site_U_iso_or_equiv
_atom_site_adp_type
_atom_site_calc_flag
_atom_site_refinement_flags
_atom_site_occupancy
C C1 0.4790(4) 0.12450(17) -0.00903(8) 0.0361(5) Uani d . 1
H H1 0.4997 0.1093 0.0235 0.043 Uiso calc R 1
C C2 0.6371(4) 0.09219(17) -0.04221(9) 0.0388(5) Uani d . 1
H H2 0.7596 0.0554 -0.0318 0.047 Uiso calc R 1
C C3 0.6096(4) 0.11542(17) -0.09034(9) 0.0388(5) Uani d . 1
H H3 0.7119 0.0938 -0.1129 0.047 Uiso calc R 1
C C4 0.4259(4) 0.17202(15) -0.10503(7) 0.0315(5) Uani d . 1
C C5 0.2744(4) 0.20030(15) -0.06972(7) 0.0283(4) Uani d . 1
C C6 0.0836(4) 0.25939(15) -0.08175(7) 0.0281(4) Uani d . 1
C C7 -0.2261(4) 0.33950(17) -0.05277(8) 0.0370(5) Uani d . 1
H H7 -0.3182 0.3559 -0.0272 0.044 Uiso calc R 1
C C8 -0.2754(4) 0.37489(18) -0.09876(9) 0.0423(6) Uani d . 1
H H8 -0.3974 0.4154 -0.1035 0.051 Uiso calc R 1
C C9 -0.1446(4) 0.35019(17) -0.13711(8) 0.0394(5) Uani d . 1
H H9 -0.1790 0.3726 -0.1680 0.047 Uiso calc R 1
C C10 0.0412(4) 0.29078(15) -0.12899(7) 0.0321(5) Uani d . 1
C C11 0.1980(4) 0.26118(16) -0.16618(7) 0.0359(5) Uani d . 1
C C12 0.3847(4) 0.20461(16) -0.15441(7) 0.0357(5) Uani d . 1
C C13 0.4951(6) 0.2109(2) -0.23221(10) 0.0637(9) Uani d . 1
H H13 0.5960 0.1955 -0.2564 0.076 Uiso calc R 1
C C14 0.3086(6) 0.2657(2) -0.24421(9) 0.0639(9) Uani d . 1
H H14 0.2875 0.2849 -0.2762 0.077 Uiso calc R 1
C C15 -0.1443(4) 0.3508(2) 0.07387(8) 0.0434(6) Uani d . 1
C C16 -0.2925(4) 0.38171(17) 0.11430(7) 0.0349(5) Uani d . 1
C C17 -0.2267(4) 0.45479(18) 0.14310(9) 0.0425(6) Uani d . 1
H H17 -0.0891 0.4848 0.1374 0.051 Uiso calc R 1
C C18 -0.3623(4) 0.48415(17) 0.18046(8) 0.0421(6) Uani d . 1
H H18 -0.3158 0.5330 0.2000 0.051 Uiso calc R 1
C C19 -0.5678(4) 0.43965(17) 0.18814(7) 0.0348(5) Uani d . 1
C C20 -0.6358(4) 0.36678(18) 0.15973(8) 0.0399(6) Uani d . 1
H H20 -0.7745 0.3374 0.1652 0.048 Uiso calc R 1
C C21 -0.4979(4) 0.33725(18) 0.12300(8) 0.0397(5) Uani d . 1
H H21 -0.5429 0.2874 0.1041 0.048 Uiso calc R 1
C C22 -0.4232(4) 0.51097(18) 0.33805(8) 0.0385(5) Uani d . 1
H H22 -0.2904 0.4936 0.3554 0.046 Uiso calc R 1
C C23 -0.5780(4) 0.56945(16) 0.35915(7) 0.0320(5) Uani d . 1
C C24 -0.5366(4) 0.60147(17) 0.41048(7) 0.0363(5) Uani d . 1
C C25 -0.7731(4) 0.59633(18) 0.33245(8) 0.0407(6) Uani d . 1
H H25 -0.8773 0.6364 0.3460 0.049 Uiso calc R 1
C C26 -0.8138(4) 0.5641(2) 0.28603(8) 0.0431(6) Uani d . 1
H H26 -0.9448 0.5823 0.2683 0.052 Uiso calc R 1
C C27 -0.6593(4) 0.50457(17) 0.26594(7) 0.0356(5) Uani d . 1
C C28 -0.4628(4) 0.47786(18) 0.29149(8) 0.0414(6) Uani d . 1
H H28 -0.3584 0.4382 0.2777 0.050 Uiso calc R 1
N N1 0.3008(3) 0.17603(13) -0.02252(6) 0.0306(4) Uani d . 1
N N2 -0.0514(3) 0.28303(13) -0.04452(6) 0.0303(4) Uani d . 1
N N3 0.5371(4) 0.17933(17) -0.18796(7) 0.0514(6) Uani d . 1
N N4 0.1586(4) 0.29205(16) -0.21202(7) 0.0508(6) Uani d . 1
O O1 -0.2016(3) 0.27603(14) 0.05340(6) 0.0499(5) Uani d . 1
O O2 0.0231(4) 0.3962(2) 0.06309(8) 0.0843(9) Uani d . 1
O O1W 0.3162(5) 0.4364(2) -0.01300(11) 0.0905(9) Uani d D 1
H HW11 0.314(9) 0.413(3) 0.0136(15) 0.136 Uiso d D 1
H HW12 0.198(6) 0.474(3) -0.0176(17) 0.136 Uiso d D 1
O O3 -0.7268(3) 0.47003(14) 0.22092(6) 0.0481(5) Uani d . 1
O O4 -0.3897(3) 0.56465(15) 0.43667(6) 0.0551(5) Uani d . 1
O O5 -0.6671(3) 0.66682(14) 0.42371(6) 0.0467(4) Uani d . 1
Cu Cu1 0.05118(5) 0.22577(2) 0.018498(8) 0.03191(9) Uani d . 1

loop_
_atom_site_aniso_label
_atom_site_aniso_U_11
_atom_site_aniso_U_22
_atom_site_aniso_U_33
_atom_site_aniso_U_12
_atom_site_aniso_U_13
_atom_site_aniso_U_23
C1 0.0395(12) 0.0371(13) 0.0316(11) -0.0004(10) -0.0021(9) 0.0035(9)
C2 0.0370(12) 0.0345(13) 0.0449(13) 0.0059(10) -0.0003(10) 0.0003(10)
C3 0.0383(12) 0.0361(13) 0.0425(12) 0.0002(10) 0.0084(10) -0.0072(10)
C4 0.0376(11) 0.0308(11) 0.0263(10) -0.0045(9) 0.0038(9) -0.0050(8)
C5 0.0339(11) 0.0278(11) 0.0233(9) -0.0033(8) 0.0025(8) -0.0007(8)
C6 0.0341(11) 0.0287(11) 0.0216(9) -0.0035(9) 0.0021(8) -0.0007(8)
C7 0.0380(12) 0.0388(13) 0.0343(11) 0.0037(10) 0.0056(9) -0.0010(10)
C8 0.0442(13) 0.0402(14) 0.0421(13) 0.0059(11) -0.0026(11) 0.0051(11)
C9 0.0471(13) 0.0400(14) 0.0308(11) -0.0028(11) -0.0044(10) 0.0074(10)
C10 0.0395(12) 0.0312(12) 0.0255(10) -0.0032(9) -0.0003(9) 0.0012(8)
C11 0.0532(14) 0.0329(12) 0.0217(9) -0.0064(11) 0.0049(9) 0.0001(9)
C12 0.0494(14) 0.0339(13) 0.0243(10) -0.0074(10) 0.0096(9) -0.0057(8)
C13 0.097(2) 0.064(2) 0.0325(13) 0.0064(18) 0.0293(15) -0.0031(13)
C14 0.108(3) 0.0623(19) 0.0226(11) 0.0064(19) 0.0156(14) 0.0029(12)
C15 0.0414(13) 0.0634(18) 0.0258(11) 0.0038(12) 0.0059(10) 0.0018(11)
C16 0.0395(12) 0.0404(13) 0.0250(10) -0.0003(10) 0.0050(9) -0.0009(9)
C17 0.0419(13) 0.0452(15) 0.0407(12) -0.0099(11) 0.0058(10) -0.0019(11)
C18 0.0521(14) 0.0376(14) 0.0364(12) -0.0048(11) -0.0015(11) -0.0111(10)
C19 0.0397(12) 0.0425(13) 0.0222(9) 0.0065(10) -0.0001(9) -0.0056(9)
C20 0.0406(13) 0.0511(15) 0.0284(10) -0.0091(11) 0.0066(9) -0.0080(10)
C21 0.0456(13) 0.0446(14) 0.0292(11) -0.0083(11) 0.0061(10) -0.0109(10)
C22 0.0406(12) 0.0445(14) 0.0299(10) 0.0088(11) -0.0048(9) -0.0011(10)
C23 0.0386(12) 0.0343(12) 0.0231(9) -0.0011(9) -0.0001(8) -0.0001(8)
C24 0.0416(12) 0.0445(14) 0.0227(10) -0.0087(11) 0.0007(9) -0.0023(9)
C25 0.0433(13) 0.0492(15) 0.0296(11) 0.0140(11) -0.0002(10) -0.0095(10)
C26 0.0400(13) 0.0599(17) 0.0291(11) 0.0158(12) -0.0051(10) -0.0094(11)
C27 0.0388(12) 0.0439(14) 0.0240(9) 0.0037(10) -0.0005(9) -0.0085(9)
C28 0.0439(13) 0.0462(15) 0.0338(11) 0.0140(11) -0.0010(10) -0.0083(10)
N1 0.0348(9) 0.0332(10) 0.0237(8) 0.0000(8) -0.0002(7) 0.0025(7)
N2 0.0350(9) 0.0322(10) 0.0240(8) 0.0004(8) 0.0041(7) 0.0006(7)
N3 0.0666(15) 0.0540(14) 0.0349(11) 0.0030(12) 0.0217(10) -0.0061(10)
N4 0.0791(17) 0.0493(14) 0.0242(9) 0.0031(12) 0.0051(10) 0.0051(9)
O1 0.0619(12) 0.0558(12) 0.0328(8) 0.0094(10) 0.0170(8) -0.0032(8)
O2 0.0653(14) 0.134(2) 0.0556(12) -0.0439(15) 0.0313(11) -0.0251(14)
O1W 0.0792(18) 0.097(2) 0.098(2) -0.0191(15) 0.0410(16) -0.0156(16)
O3 0.0406(9) 0.0732(13) 0.0304(8) 0.0079(9) 0.0001(7) -0.0229(8)
O4 0.0686(12) 0.0633(13) 0.0323(9) 0.0052(10) -0.0163(9) -0.0004(9)
O5 0.0503(10) 0.0640(12) 0.0260(8) 0.0021(9) 0.0041(7) -0.0141(8)
Cu1 0.03902(16) 0.03777(16) 0.01924(12) 0.00211(12) 0.00540(10) 0.00198(11)

loop_
_atom_type_symbol
_atom_type_description
_atom_type_scat_dispersion_real
_atom_type_scat_dispersion_imag
_atom_type_scat_source
C C 0.0033 0.0016 'International Tables Vol C Tables 4.2.6.8 and 6.1.1.4'
H H 0.0000 0.0000 'International Tables Vol C Tables 4.2.6.8 and 6.1.1.4'
N N 0.0061 0.0033 'International Tables Vol C Tables 4.2.6.8 and 6.1.1.4'
O O 0.0106 0.0060 'International Tables Vol C Tables 4.2.6.8 and 6.1.1.4'
Cu Cu 0.3201 1.2651 'International Tables Vol C Tables 4.2.6.8 and 6.1.1.4'

loop_
_geom_angle_atom_site_label_1
_geom_angle_atom_site_label_2
_geom_angle_atom_site_label_3
_geom_angle_site_symmetry_1
_geom_angle_site_symmetry_3
_geom_angle
_geom_angle_publ_flag
N1 C1 C2 . . 122.1(2) ?
N1 C1 H1 . . 118.9 ?
C2 C1 H1 . . 118.9 ?
C3 C2 C1 . . 119.3(2) ?
C3 C2 H2 . . 120.3 ?
C1 C2 H2 . . 120.3 ?
C2 C3 C4 . . 119.3(2) ?
C2 C3 H3 . . 120.3 ?
C4 C3 H3 . . 120.3 ?
C5 C4 C3 . . 117.7(2) ?
C5 C4 C12 . . 117.9(2) ?
C3 C4 C12 . . 124.4(2) ?
N1 C5 C4 . . 122.7(2) ?
N1 C5 C6 . . 116.26(18) ?
C4 C5 C6 . . 121.07(19) ?
N2 C6 C10 . . 122.3(2) ?
N2 C6 C5 . . 116.04(18) ?
C10 C6 C5 . . 121.66(19) ?
N2 C7 C8 . . 121.5(2) ?
N2 C7 H7 . . 119.2 ?
C8 C7 H7 . . 119.2 ?
C9 C8 C7 . . 120.2(2) ?
C9 C8 H8 . . 119.9 ?
C7 C8 H8 . . 119.9 ?
C8 C9 C10 . . 119.0(2) ?
C8 C9 H9 . . 120.5 ?
C10 C9 H9 . . 120.5 ?
C6 C10 C9 . . 117.7(2) ?
C6 C10 C11 . . 117.6(2) ?
C9 C10 C11 . . 124.6(2) ?
N4 C11 C12 . . 121.4(2) ?
N4 C11 C10 . . 117.8(2) ?
C12 C11 C10 . . 120.71(19) ?
N3 C12 C11 . . 121.6(2) ?
N3 C12 C4 . . 117.4(2) ?
C11 C12 C4 . . 121.01(19) ?
N3 C13 C14 . . 123.1(2) ?
N3 C13 H13 . . 118.5 ?
C14 C13 H13 . . 118.5 ?
N4 C14 C13 . . 122.5(2) ?
N4 C14 H14 . . 118.7 ?
C13 C14 H14 . . 118.7 ?
O2 C15 O1 . . 124.0(2) ?
O2 C15 C16 . . 119.8(3) ?
O1 C15 C16 . . 116.2(2) ?
C17 C16 C21 . . 119.2(2) ?
C17 C16 C15 . . 120.5(2) ?
C21 C16 C15 . . 120.3(2) ?
C16 C17 C18 . . 121.0(2) ?
C16 C17 H17 . . 119.5 ?
C18 C17 H17 . . 119.5 ?
C19 C18 C17 . . 118.8(2) ?
C19 C18 H18 . . 120.6 ?
C17 C18 H18 . . 120.6 ?
C20 C19 C18 . . 120.8(2) ?
C20 C19 O3 . . 115.8(2) ?
C18 C19 O3 . . 123.1(2) ?
C19 C20 C21 . . 119.9(2) ?
C19 C20 H20 . . 120.1 ?
C21 C20 H20 . . 120.1 ?
C20 C21 C16 . . 120.2(2) ?
C20 C21 H21 . . 119.9 ?
C16 C21 H21 . . 119.9 ?
C28 C22 C23 . . 121.1(2) ?
C28 C22 H22 . . 119.5 ?
C23 C22 H22 . . 119.5 ?
C22 C23 C25 . . 118.9(2) ?
C22 C23 C24 . . 120.2(2) ?
C25 C23 C24 . . 120.9(2) ?
O4 C24 O5 . . 124.6(2) ?
O4 C24 C23 . . 120.4(2) ?
O5 C24 C23 . . 115.0(2) ?
C26 C25 C23 . . 120.5(2) ?
C26 C25 H25 . . 119.7 ?
C23 C25 H25 . . 119.7 ?
C25 C26 C27 . . 119.7(2) ?
C25 C26 H26 . . 120.1 ?
C27 C26 H26 . . 120.1 ?
C28 C27 C26 . . 120.8(2) ?
C28 C27 O3 . . 124.1(2) ?
C26 C27 O3 . . 114.9(2) ?
C27 C28 C22 . . 119.0(2) ?
C27 C28 H28 . . 120.5 ?
C22 C28 H28 . . 120.5 ?
C1 N1 C5 . . 118.86(18) ?
C1 N1 Cu1 . . 128.39(15) ?
C5 N1 Cu1 . . 112.75(14) ?
C7 N2 C6 . . 119.19(18) ?
C7 N2 Cu1 . . 127.99(15) ?
C6 N2 Cu1 . . 112.81(14) ?
C13 N3 C12 . . 115.6(3) ?
C14 N4 C11 . . 115.8(3) ?
C15 O1 Cu1 . . 110.98(16) ?
HW11 O1W HW12 . . 111(3) ?
C27 O3 C19 . . 121.76(18) ?
C24 O5 Cu1 . 2_455 112.20(15) ?
O5 Cu1 O1 2_445 . 90.49(8) n
O5 Cu1 N2 2_445 . 175.81(7) n
O1 Cu1 N2 . . 93.69(8) n
O5 Cu1 N1 2_445 . 93.75(8) n
O1 Cu1 N1 . . 175.61(7) n
N2 Cu1 N1 . . 82.06(7) n

loop_
_geom_bond_atom_site_label_1
_geom_bond_atom_site_label_2
_geom_bond_site_symmetry_2
_geom_bond_distance
_geom_bond_publ_flag
C1 N1 . 1.324(3) ?
C1 C2 . 1.401(3) ?
C1 H1 . 0.9300 ?
C2 C3 . 1.375(3) ?
C2 H2 . 0.9300 ?
C3 C4 . 1.401(3) ?
C3 H3 . 0.9300 ?
C4 C5 . 1.397(3) ?
C4 C12 . 1.456(3) ?
C5 N1 . 1.354(3) ?
C5 C6 . 1.437(3) ?
C6 N2 . 1.357(3) ?
C6 C10 . 1.397(3) ?
C7 N2 . 1.323(3) ?
C7 C8 . 1.392(3) ?
C7 H7 . 0.9300 ?
C8 C9 . 1.371(3) ?
C8 H8 . 0.9300 ?
C9 C10 . 1.399(3) ?
C9 H9 . 0.9300 ?
C10 C11 . 1.460(3) ?
C11 N4 . 1.356(3) ?
C11 C12 . 1.394(4) ?
C12 N3 . 1.353(3) ?
C13 N3 . 1.321(4) ?
C13 C14 . 1.380(5) ?
C13 H13 . 0.9300 ?
C14 N4 . 1.322(4) ?
C14 H14 . 0.9300 ?
C15 O2 . 1.222(3) ?
C15 O1 . 1.271(3) ?
C15 C16 . 1.501(3) ?
C16 C17 . 1.379(3) ?
C16 C21 . 1.387(3) ?
C17 C18 . 1.386(3) ?
C17 H17 . 0.9300 ?
C18 C19 . 1.382(3) ?
C18 H18 . 0.9300 ?
C19 C20 . 1.374(3) ?
C19 O3 . 1.387(3) ?
C20 C21 . 1.382(3) ?
C20 H20 . 0.9300 ?
C21 H21 . 0.9300 ?
C22 C28 . 1.386(3) ?
C22 C23 . 1.384(3) ?
C22 H22 . 0.9300 ?
C23 C25 . 1.389(3) ?
C23 C24 . 1.504(3) ?
C24 O4 . 1.225(3) ?
C24 O5 . 1.281(3) ?
C25 C26 . 1.379(3) ?
C25 H25 . 0.9300 ?
C26 C27 . 1.380(3) ?
C26 H26 . 0.9300 ?
C27 C28 . 1.379(3) ?
C27 O3 . 1.386(2) ?
C28 H28 . 0.9300 ?
Cu1 N1 . 2.0052(18) y
Cu1 N2 . 2.0038(18) y
Cu1 O1 . 1.9279(17) y
O1W HW11 . 0.81(3) ?
O1W HW12 . 0.89(4) ?
Cu1 O5 2_445 1.9165(17) y

loop_
_geom_hbond_atom_site_label_D
_geom_hbond_atom_site_label_H
_geom_hbond_atom_site_label_A
_geom_hbond_distance_DH
_geom_hbond_distance_HA
_geom_hbond_distance_DA
_geom_hbond_angle_DHA
O1W HW11 O2 0.81(3) 2.22(5) 2.808(3) 129(4)
